data_4326441
loop_
_publ_author_name
'Graeme Nawn'
'Kate M. Waldie'
'Simon R. Oakley'
'Brendan D. Peters'
'Derek Mandel'
'Brian O. Patrick'
'Robert McDonald'
'Robin G. Hicks'

_publ_section_title
;
 Redox-Active Bridging Ligands Based on Indigo Diimine ("Nindigo")
 Derivatives
;
_journal_name_full 'Inorganic Chemistry'
_journal_page_first 9826
_journal_page_last 9837
_journal_paper_doi 10.1021/ic200388y
_journal_volume 50
_journal_year 2011
_chemical_formula_sum 'C40 H24 F12 N4 O6 Pd2'
_chemical_formula_weight 1097.43
_chemical_name_systematic
;
 ?
;
_space_group_IT_number 2
_symmetry_cell_setting triclinic
_symmetry_space_group_name_Hall '-P 1'
_symmetry_space_group_name_H-M 'P -1'
_atom_sites_solution_hydrogens geom
_atom_sites_solution_primary direct
_atom_sites_solution_secondary difmap
_audit_creation_method SHELXL-97
_cell_angle_alpha 97.128(4)
_cell_angle_beta 96.593(4)
_cell_angle_gamma 102.633(4)
_cell_formula_units_Z 1
_cell_length_a 5.5243(4)
_cell_length_b 11.0622(8)
_cell_length_c 16.4452(12)
_cell_measurement_reflns_used 9984
_cell_measurement_temperature 173(2)
_cell_measurement_theta_max 27.79
_cell_measurement_theta_min 2.45
_cell_volume 962.56(12)
_computing_structure_refinement 'SHELXL-97 (Sheldrick, 1997)'
_diffrn_ambient_temperature 173(2)
_diffrn_measured_fraction_theta_full 0.975
_diffrn_measured_fraction_theta_max 0.975
_diffrn_measurement_device_type 'Bruker X8 APEX II'
_diffrn_measurement_method 'area detector'
_diffrn_radiation_monochromator graphite
_diffrn_radiation_source 'fine-focus sealed tube'
_diffrn_radiation_type MoK\a
_diffrn_radiation_wavelength 0.71073
_diffrn_reflns_av_R_equivalents 0.0483
_diffrn_reflns_av_sigmaI/netI 0.0485
_diffrn_reflns_limit_h_max 6
_diffrn_reflns_limit_h_min -7
_diffrn_reflns_limit_k_max 14
_diffrn_reflns_limit_k_min -14
_diffrn_reflns_limit_l_max 21
_diffrn_reflns_limit_l_min -21
_diffrn_reflns_number 28767
_diffrn_reflns_theta_full 27.92
_diffrn_reflns_theta_max 27.92
_diffrn_reflns_theta_min 1.91
_exptl_absorpt_coefficient_mu 1.048
_exptl_absorpt_correction_T_max 0.979
_exptl_absorpt_correction_T_min 0.882
_exptl_absorpt_correction_type multi-scan
_exptl_crystal_colour green
_exptl_crystal_density_diffrn 1.893
_exptl_crystal_description needle
_exptl_crystal_F_000 540
_exptl_crystal_size_max 0.50
_exptl_crystal_size_mid 0.10
_exptl_crystal_size_min 0.02
_refine_diff_density_max 1.074
_refine_diff_density_min -1.014
_refine_diff_density_rms 0.118
_refine_ls_extinction_method none
_refine_ls_goodness_of_fit_ref 1.093
_refine_ls_hydrogen_treatment constr
_refine_ls_matrix_type full
_refine_ls_number_parameters 318
_refine_ls_number_reflns 4506
_refine_ls_number_restraints 0
_refine_ls_restrained_S_all 1.093
_refine_ls_R_factor_all 0.0661
_refine_ls_R_factor_gt 0.0414
_refine_ls_shift/su_max 0.028
_refine_ls_shift/su_mean 0.002
_refine_ls_structure_factor_coef Fsqd
_refine_ls_weighting_details 'calc w=1/[\s^2^(Fo^2^)+(0.0269P)^2^+2.2959P] where P=(Fo^2^+2Fc^2^)/3'
_refine_ls_weighting_scheme calc
_refine_ls_wR_factor_gt 0.0779
_refine_ls_wR_factor_ref 0.0905
_reflns_number_gt 3603
_reflns_number_total 4506
_reflns_threshold_expression >2sigma(I)
_cod_data_source_file ic200388y_si_007.cif
_cod_data_source_block rh034
_cod_database_code 4326441

loop_
_symmetry_equiv_pos_as_xyz
'x, y, z'
'-x, -y, -z'

loop_
_atom_site_label
_atom_site_type_symbol
_atom_site_fract_x
_atom_site_fract_y
_atom_site_fract_z
_atom_site_U_iso_or_equiv
_atom_site_adp_type
_atom_site_occupancy
_atom_site_symmetry_multiplicity
_atom_site_calc_flag
_atom_site_refinement_flags
_atom_site_disorder_assembly
_atom_site_disorder_group
C1 C 0.6066(6) 0.5335(3) 0.4877(2) 0.0221(7) Uani 1 1 d . . .
C2 C 0.7753(6) 0.6456(3) 0.5358(2) 0.0222(7) Uani 1 1 d . . .
C3 C 0.9647(6) 0.6857(3) 0.4840(2) 0.0236(7) Uani 1 1 d . . .
C4 C 1.1832(7) 0.7819(3) 0.4956(2) 0.0281(8) Uani 1 1 d . . .
H4 H 1.2203 0.8448 0.5431 0.034 Uiso 1 1 calc R . .
C5 C 1.3444(7) 0.7842(4) 0.4371(2) 0.0308(8) Uani 1 1 d . . .
H5 H 1.4918 0.8497 0.4439 0.037 Uiso 1 1 calc R . .
C6 C 1.2914(7) 0.6908(4) 0.3681(2) 0.0293(8) Uani 1 1 d . . .
H6 H 1.4050 0.6933 0.3288 0.035 Uiso 1 1 calc R . .
C7 C 1.0785(7) 0.5951(3) 0.3555(2) 0.0271(8) Uani 1 1 d . . .
H7 H 1.0472 0.5310 0.3088 0.032 Uiso 1 1 calc R . .
C8 C 0.9087(6) 0.5938(3) 0.4125(2) 0.0226(7) Uani 1 1 d . . .
C9 C 0.8219(9) 0.5443(4) 0.1183(3) 0.0441(11) Uani 1 1 d . . .
C10 C 0.6355(7) 0.4563(4) 0.1589(2) 0.0326(9) Uani 1 1 d . . .
C11 C 0.4733(8) 0.3547(4) 0.1099(2) 0.0400(10) Uani 1 1 d . . .
H11 H 0.4824 0.3404 0.0522 0.048 Uiso 1 1 calc R . .
C12 C 0.2980(8) 0.2729(4) 0.1422(2) 0.0364(9) Uani 1 1 d . A .
C13 C 0.1164(11) 0.1661(5) 0.0818(3) 0.0547(13) Uani 1 1 d . . .
C14 C 0.0755(7) 0.1911(3) 0.3514(2) 0.0248(7) Uani 1 1 d . . .
C15 C 0.1318(7) 0.0788(3) 0.3654(2) 0.0316(8) Uani 1 1 d . . .
H15 H 0.2811 0.0786 0.4003 0.038 Uiso 1 1 calc R . .
C16 C -0.0303(8) -0.0331(4) 0.3281(3) 0.0360(9) Uani 1 1 d . . .
H16 H 0.0066 -0.1103 0.3382 0.043 Uiso 1 1 calc R . .
C17 C -0.2451(7) -0.0332(3) 0.2766(2) 0.0330(9) Uani 1 1 d . . .
C18 C -0.3049(7) 0.0790(4) 0.2635(2) 0.0332(9) Uani 1 1 d . . .
H18 H -0.4560 0.0793 0.2297 0.040 Uiso 1 1 calc R . .
C19 C -0.1402(7) 0.1905(3) 0.3008(2) 0.0296(8) Uani 1 1 d . . .
H19 H -0.1773 0.2679 0.2911 0.035 Uiso 1 1 calc R . .
C20 C -0.5865(10) -0.1514(5) 0.1768(4) 0.0655(15) Uani 1 1 d . . .
H20A H -0.7124 -0.1133 0.2003 0.098 Uiso 1 1 calc R . .
H20B H -0.6636 -0.2386 0.1521 0.098 Uiso 1 1 calc R . .
H20C H -0.5210 -0.1045 0.1341 0.098 Uiso 1 1 calc R . .
N1 N 0.6870(5) 0.5052(3) 0.41342(17) 0.0221(6) Uani 1 1 d . . .
N2 N 0.2449(5) 0.3089(3) 0.38845(17) 0.0238(6) Uani 1 1 d . . .
O1 O 0.6578(5) 0.4901(2) 0.23582(15) 0.0321(6) Uani 1 1 d . . .
O2 O 0.2591(5) 0.2731(2) 0.21584(15) 0.0371(6) Uani 1 1 d . . .
O3 O -0.3882(6) -0.1480(3) 0.2400(2) 0.0487(8) Uani 1 1 d . . .
F1 F 0.8155(7) 0.6609(3) 0.1379(2) 0.0849(11) Uani 1 1 d . . .
F2 F 1.0549(5) 0.5349(3) 0.14231(18) 0.0614(8) Uani 1 1 d . . .
F3 F 0.7847(6) 0.5172(3) 0.03624(16) 0.0770(10) Uani 1 1 d . . .
F4 F 0.190(3) 0.1431(19) 0.0114(9) 0.128(6) Uani 0.70(4) 1 d P A 1
F5 F 0.079(3) 0.0605(13) 0.1117(7) 0.084(4) Uani 0.70(4) 1 d P A 1
F6 F -0.098(3) 0.1906(17) 0.0694(14) 0.123(7) Uani 0.70(4) 1 d P A 1
Pd1 Pd 0.46818(5) 0.39445(3) 0.315707(16) 0.02434(10) Uani 1 1 d . A .
F4B F 0.122(12) 0.180(4) 0.0070(15) 0.155(19) Uani 0.30(4) 1 d P A 2
F5B F 0.165(13) 0.065(3) 0.093(4) 0.144(18) Uani 0.30(4) 1 d P A 2
F6B F -0.119(6) 0.158(5) 0.090(2) 0.118(16) Uani 0.30(4) 1 d P A 2

loop_
_atom_site_aniso_label
_atom_site_aniso_U_11
_atom_site_aniso_U_22
_atom_site_aniso_U_33
_atom_site_aniso_U_23
_atom_site_aniso_U_13
_atom_site_aniso_U_12
C1 0.0260(18) 0.0220(18) 0.0190(17) 0.0035(14) 0.0015(13) 0.0077(14)
C2 0.0274(18) 0.0197(18) 0.0197(18) 0.0043(14) 0.0020(13) 0.0061(14)
C3 0.0280(18) 0.0240(18) 0.0196(17) 0.0050(14) 0.0023(13) 0.0075(14)
C4 0.032(2) 0.026(2) 0.0239(19) 0.0033(15) 0.0000(14) 0.0059(15)
C5 0.0260(19) 0.032(2) 0.034(2) 0.0105(17) 0.0035(15) 0.0024(15)
C6 0.0299(19) 0.037(2) 0.0267(19) 0.0125(17) 0.0079(15) 0.0127(16)
C7 0.0313(19) 0.030(2) 0.0227(18) 0.0048(15) 0.0052(14) 0.0122(15)
C8 0.0252(17) 0.0233(18) 0.0207(17) 0.0065(14) 0.0022(13) 0.0076(14)
C9 0.053(3) 0.051(3) 0.029(2) 0.008(2) 0.0122(19) 0.010(2)
C10 0.038(2) 0.037(2) 0.024(2) 0.0058(17) 0.0074(16) 0.0107(17)
C11 0.056(3) 0.044(3) 0.0187(19) 0.0007(18) 0.0084(18) 0.011(2)
C12 0.047(2) 0.033(2) 0.025(2) -0.0032(17) 0.0015(17) 0.0069(18)
C13 0.068(4) 0.048(3) 0.035(3) -0.004(2) 0.002(2) -0.007(3)
C14 0.0315(19) 0.0215(18) 0.0200(17) -0.0004(14) 0.0061(14) 0.0041(14)
C15 0.036(2) 0.030(2) 0.030(2) 0.0076(16) 0.0025(16) 0.0078(16)
C16 0.045(2) 0.021(2) 0.042(2) 0.0085(17) 0.0058(18) 0.0071(17)
C17 0.039(2) 0.023(2) 0.032(2) -0.0021(16) 0.0084(16) -0.0010(16)
C18 0.031(2) 0.033(2) 0.030(2) 0.0003(17) -0.0015(15) 0.0021(16)
C19 0.033(2) 0.0223(19) 0.033(2) 0.0014(16) 0.0016(15) 0.0086(15)
C20 0.057(3) 0.043(3) 0.074(4) -0.016(3) -0.009(3) -0.013(2)
N1 0.0258(15) 0.0207(15) 0.0187(15) 0.0014(12) 0.0044(11) 0.0037(11)
N2 0.0282(15) 0.0201(15) 0.0212(15) -0.0006(12) 0.0031(12) 0.0044(12)
O1 0.0395(15) 0.0343(15) 0.0204(14) 0.0037(11) 0.0065(11) 0.0036(12)
O2 0.0494(17) 0.0341(15) 0.0206(14) -0.0029(11) 0.0046(11) -0.0012(12)
O3 0.0510(19) 0.0249(15) 0.058(2) -0.0041(14) 0.0019(15) -0.0082(13)
F1 0.122(3) 0.0492(19) 0.107(3) 0.0391(18) 0.072(2) 0.0273(18)
F2 0.0479(17) 0.079(2) 0.0571(17) 0.0188(15) 0.0151(13) 0.0060(14)
F3 0.075(2) 0.115(3) 0.0313(15) 0.0199(16) 0.0160(14) -0.0073(19)
F4 0.159(9) 0.118(10) 0.050(7) -0.062(7) 0.053(7) -0.067(7)
F5 0.126(10) 0.048(5) 0.049(5) -0.009(3) -0.009(5) -0.021(6)
F6 0.088(9) 0.089(6) 0.156(13) -0.023(7) -0.076(8) 0.015(6)
Pd1 0.03194(16) 0.02256(16) 0.01733(15) -0.00049(10) 0.00440(10) 0.00551(10)
F4B 0.30(4) 0.081(16) 0.019(10) 0.015(11) -0.045(17) -0.068(18)
F5B 0.17(3) 0.031(12) 0.19(4) -0.031(16) -0.10(2) 0.030(15)
F6B 0.071(14) 0.16(3) 0.069(12) -0.071(16) 0.014(12) -0.044(18)

loop_
_atom_type_symbol
_atom_type_description
_atom_type_scat_dispersion_real
_atom_type_scat_dispersion_imag
_atom_type_scat_source
C C 0.0033 0.0016 'International Tables Vol C Tables 4.2.6.8 and 6.1.1.4'
H H 0.0000 0.0000 'International Tables Vol C Tables 4.2.6.8 and 6.1.1.4'
N N 0.0061 0.0033 'International Tables Vol C Tables 4.2.6.8 and 6.1.1.4'
O O 0.0106 0.0060 'International Tables Vol C Tables 4.2.6.8 and 6.1.1.4'
F F 0.0171 0.0103 'International Tables Vol C Tables 4.2.6.8 and 6.1.1.4'
Pd Pd -0.9988 1.0072 'International Tables Vol C Tables 4.2.6.8 and 6.1.1.4'

loop_
_geom_angle_atom_site_label_1
_geom_angle_atom_site_label_2
_geom_angle_atom_site_label_3
_geom_angle
_geom_angle_site_symmetry_1
_geom_angle_site_symmetry_3
N1 C1 C1 124.8(4) . 2_666
N1 C1 C2 110.2(3) . .
C1 C1 C2 125.0(4) 2_666 .
N2 C2 C3 130.4(3) 2_666 .
N2 C2 C1 124.1(3) 2_666 .
C3 C2 C1 105.4(3) . .
C4 C3 C8 120.1(3) . .
C4 C3 C2 133.8(3) . .
C8 C3 C2 105.8(3) . .
C5 C4 C3 119.1(3) . .
C5 C4 H4 120.4 . .
C3 C4 H4 120.4 . .
C4 C5 C6 120.3(3) . .
C4 C5 H5 119.8 . .
C6 C5 H5 119.8 . .
C7 C6 C5 121.6(3) . .
C7 C6 H6 119.2 . .
C5 C6 H6 119.2 . .
C6 C7 C8 118.9(3) . .
C6 C7 H7 120.6 . .
C8 C7 H7 120.6 . .
N1 C8 C7 128.7(3) . .
N1 C8 C3 111.3(3) . .
C7 C8 C3 119.9(3) . .
F1 C9 F3 107.9(4) . .
F1 C9 F2 107.5(4) . .
F3 C9 F2 105.8(4) . .
F1 C9 C10 112.1(4) . .
F3 C9 C10 112.9(4) . .
F2 C9 C10 110.3(4) . .
O1 C10 C11 129.2(4) . .
O1 C10 C9 112.2(3) . .
C11 C10 C9 118.6(3) . .
C10 C11 C12 121.6(4) . .
C10 C11 H11 119.2 . .
C12 C11 H11 119.2 . .
O2 C12 C11 129.3(4) . .
O2 C12 C13 113.0(4) . .
C11 C12 C13 117.7(4) . .
F5B C13 F4B 110(2) . .
F5B C13 F6 128(3) . .
F4B C13 F6 84(3) . .
F5B C13 F4 84(3) . .
F4B C13 F4 28(3) . .
F6 C13 F4 108.6(11) . .
F5B C13 F5 27(4) . .
F4B C13 F5 127(2) . .
F6 C13 F5 105.7(11) . .
F4 C13 F5 106.0(11) . .
F5B C13 F6B 108(3) . .
F4B C13 F6B 103(3) . .
F6 C13 F6B 24(2) . .
F4 C13 F6B 122.9(13) . .
F5 C13 F6B 83(2) . .
F5B C13 C12 109.5(17) . .
F4B C13 C12 112.9(16) . .
F6 C13 C12 110.1(8) . .
F4 C13 C12 114.1(7) . .
F5 C13 C12 111.9(7) . .
F6B C13 C12 113.6(13) . .
C19 C14 C15 119.8(3) . .
C19 C14 N2 119.7(3) . .
C15 C14 N2 120.5(3) . .
C16 C15 C14 119.6(4) . .
C16 C15 H15 120.2 . .
C14 C15 H15 120.2 . .
C17 C16 C15 120.4(4) . .
C17 C16 H16 119.8 . .
C15 C16 H16 119.8 . .
O3 C17 C16 116.1(4) . .
O3 C17 C18 123.6(4) . .
C16 C17 C18 120.3(3) . .
C19 C18 C17 118.8(4) . .
C19 C18 H18 120.6 . .
C17 C18 H18 120.6 . .
C14 C19 C18 121.0(3) . .
C14 C19 H19 119.5 . .
C18 C19 H19 119.5 . .
O3 C20 H20A 109.5 . .
O3 C20 H20B 109.5 . .
H20A C20 H20B 109.5 . .
O3 C20 H20C 109.5 . .
H20A C20 H20C 109.5 . .
H20B C20 H20C 109.5 . .
C1 N1 C8 107.2(3) . .
C1 N1 Pd1 123.6(2) . .
C8 N1 Pd1 126.6(2) . .
C2 N2 C14 117.5(3) 2_666 .
C2 N2 Pd1 125.9(2) 2_666 .
C14 N2 Pd1 116.4(2) . .
C10 O1 Pd1 125.8(2) . .
C12 O2 Pd1 125.4(3) . .
C17 O3 C20 117.5(4) . .
N2 Pd1 N1 91.14(11) . .
N2 Pd1 O1 172.63(11) . .
N1 Pd1 O1 91.87(11) . .
N2 Pd1 O2 89.12(11) . .
N1 Pd1 O2 176.24(12) . .
O1 Pd1 O2 88.31(10) . .

loop_
_geom_bond_atom_site_label_1
_geom_bond_atom_site_label_2
_geom_bond_distance
_geom_bond_site_symmetry_2
C1 N1 1.370(4) .
C1 C1 1.379(7) 2_666
C1 C2 1.454(5) .
C2 N2 1.311(4) 2_666
C2 C3 1.454(5) .
C3 C4 1.400(5) .
C3 C8 1.411(5) .
C4 C5 1.383(5) .
C4 H4 0.9500 .
C5 C6 1.393(5) .
C5 H5 0.9500 .
C6 C7 1.375(5) .
C6 H6 0.9500 .
C7 C8 1.400(5) .
C7 H7 0.9500 .
C8 N1 1.394(4) .
C9 F1 1.300(5) .
C9 F3 1.327(5) .
C9 F2 1.332(5) .
C9 C10 1.527(6) .
C10 O1 1.258(4) .
C10 C11 1.373(6) .
C11 C12 1.376(6) .
C11 H11 0.9500 .
C12 O2 1.254(5) .
C12 C13 1.533(6) .
C13 F5B 1.24(3) .
C13 F4B 1.26(2) .
C13 F6 1.272(14) .
C13 F4 1.285(10) .
C13 F5 1.307(13) .
C13 F6B 1.30(3) .
C14 C19 1.372(5) .
C14 C15 1.384(5) .
C14 N2 1.444(4) .
C15 C16 1.381(5) .
C15 H15 0.9500 .
C16 C17 1.376(6) .
C16 H16 0.9500 .
C17 O3 1.365(4) .
C17 C18 1.387(6) .
C18 C19 1.385(5) .
C18 H18 0.9500 .
C19 H19 0.9500 .
C20 O3 1.412(6) .
C20 H20A 0.9800 .
C20 H20B 0.9800 .
C20 H20C 0.9800 .
N1 Pd1 1.990(3) .
N2 C2 1.311(4) 2_666
N2 Pd1 1.989(3) .
O1 Pd1 2.029(2) .
O2 Pd1 2.043(3) .

loop_
_geom_torsion_atom_site_label_1
_geom_torsion_atom_site_label_2
_geom_torsion_atom_site_label_3
_geom_torsion_atom_site_label_4
_geom_torsion
_geom_torsion_site_symmetry_1
_geom_torsion_site_symmetry_4
N1 C1 C2 N2 -175.7(3) . 2_666
C1 C1 C2 N2 5.5(6) 2_666 2_666
N1 C1 C2 C3 1.1(4) . .
C1 C1 C2 C3 -177.7(4) 2_666 .
N2 C2 C3 C4 0.3(7) 2_666 .
C1 C2 C3 C4 -176.2(4) . .
N2 C2 C3 C8 173.1(3) 2_666 .
C1 C2 C3 C8 -3.5(4) . .
C8 C3 C4 C5 -1.1(5) . .
C2 C3 C4 C5 170.8(4) . .
C3 C4 C5 C6 -1.0(5) . .
C4 C5 C6 C7 0.7(5) . .
C5 C6 C7 C8 1.6(5) . .
C6 C7 C8 N1 -178.0(3) . .
C6 C7 C8 C3 -3.6(5) . .
C4 C3 C8 N1 178.7(3) . .
C2 C3 C8 N1 4.7(4) . .
C4 C3 C8 C7 3.4(5) . .
C2 C3 C8 C7 -170.6(3) . .
F1 C9 C10 O1 -51.7(5) . .
F3 C9 C10 O1 -173.8(4) . .
F2 C9 C10 O1 68.1(5) . .
F1 C9 C10 C11 128.8(4) . .
F3 C9 C10 C11 6.7(6) . .
F2 C9 C10 C11 -111.4(4) . .
O1 C10 C11 C12 1.7(7) . .
C9 C10 C11 C12 -178.9(4) . .
C10 C11 C12 O2 -1.8(8) . .
C10 C11 C12 C13 176.9(4) . .
O2 C12 C13 F5B -71(5) . .
C11 C12 C13 F5B 111(4) . .
O2 C12 C13 F4B 167(4) . .
C11 C12 C13 F4B -12(4) . .
O2 C12 C13 F6 75.1(15) . .
C11 C12 C13 F6 -103.8(15) . .
O2 C12 C13 F4 -162.6(15) . .
C11 C12 C13 F4 18.5(16) . .
O2 C12 C13 F5 -42.1(10) . .
C11 C12 C13 F5 139.0(9) . .
O2 C12 C13 F6B 50(3) . .
C11 C12 C13 F6B -129(3) . .
C19 C14 C15 C16 -0.1(6) . .
N2 C14 C15 C16 -178.8(3) . .
C14 C15 C16 C17 0.9(6) . .
C15 C16 C17 O3 177.4(4) . .
C15 C16 C17 C18 -2.0(6) . .
O3 C17 C18 C19 -177.0(4) . .
C16 C17 C18 C19 2.4(6) . .
C15 C14 C19 C18 0.5(6) . .
N2 C14 C19 C18 179.2(3) . .
C17 C18 C19 C14 -1.6(6) . .
C1 C1 N1 C8 -179.5(4) 2_666 .
C2 C1 N1 C8 1.7(4) . .
C1 C1 N1 Pd1 18.0(6) 2_666 .
C2 C1 N1 Pd1 -160.9(2) . .
C7 C8 N1 C1 170.7(3) . .
C3 C8 N1 C1 -4.1(4) . .
C7 C8 N1 Pd1 -27.4(5) . .
C3 C8 N1 Pd1 157.8(2) . .
C19 C14 N2 C2 96.3(4) . 2_666
C15 C14 N2 C2 -85.0(4) . 2_666
C19 C14 N2 Pd1 -78.6(4) . .
C15 C14 N2 Pd1 100.2(3) . .
C11 C10 O1 Pd1 4.4(6) . .
C9 C10 O1 Pd1 -175.1(3) . .
C11 C12 O2 Pd1 -4.1(7) . .
C13 C12 O2 Pd1 177.1(3) . .
C16 C17 O3 C20 -169.9(4) . .
C18 C17 O3 C20 9.5(6) . .
C2 N2 Pd1 N1 21.4(3) 2_666 .
C14 N2 Pd1 N1 -164.2(2) . .
C2 N2 Pd1 O1 -92.7(9) 2_666 .
C14 N2 Pd1 O1 81.7(9) . .
C2 N2 Pd1 O2 -162.4(3) 2_666 .
C14 N2 Pd1 O2 12.0(2) . .
C1 N1 Pd1 N2 -24.5(3) . .
C8 N1 Pd1 N2 176.4(3) . .
C1 N1 Pd1 O1 148.8(3) . .
C8 N1 Pd1 O1 -10.3(3) . .
C1 N1 Pd1 O2 -118.5(16) . .
C8 N1 Pd1 O2 82.4(17) . .
C10 O1 Pd1 N2 -76.8(9) . .
C10 O1 Pd1 N1 169.2(3) . .
C10 O1 Pd1 O2 -7.1(3) . .
C12 O2 Pd1 N2 -180.0(3) . .
C12 O2 Pd1 N1 -85.9(17) . .
C12 O2 Pd1 O1 6.9(3) . .
